data_4516509
loop_
_publ_author_name
'Sangtani, Ekta'
'Sahu, Sanjay K.'
'Thorat, Shridhar H.'
'Gawade, Rupesh L.'
'Jha, Kunal K.'
'Munshi, Parthapratim'
'Gonnade, Rajesh G.'

_publ_section_title
;
 Furosemide Cocrystals with Pyridines: An Interesting Case of Color
 Cocrystal Polymorphism
;
_journal_issue 12
_journal_name_full 'Crystal Growth &amp; Design'
_journal_page_first 5858
_journal_paper_doi 10.1021/acs.cgd.5b01240
_journal_volume 15
_journal_year 2015
_chemical_formula_moiety 'C12 H11 Cl N2 O5 S, 0.5(C10 H8 N2)'
_chemical_formula_sum 'C17 H15 Cl N3 O5 S'
_chemical_formula_weight 408.83
_space_group_crystal_system monoclinic
_space_group_IT_number 15
_space_group_name_Hall '-C 2yc'
_space_group_name_H-M_alt 'C 1 2/c 1'
_atom_sites_solution_hydrogens mixed
_audit_creation_method SHELXL-2014/7
_cell_angle_alpha 90
_cell_angle_beta 107.372(3)
_cell_angle_gamma 90
_cell_formula_units_Z 8
_cell_length_a 25.981(5)
_cell_length_b 6.5254(13)
_cell_length_c 21.043(4)
_cell_measurement_reflns_used 7067
_cell_measurement_temperature 100(2)
_cell_measurement_theta_max 36.09
_cell_measurement_theta_min 3.68
_cell_volume 3404.8(11)
_computing_cell_refinement 'Bruker SAINT'
_computing_data_collection 'Bruker APEX2'
_computing_data_reduction 'Bruker SAINT'
_computing_molecular_graphics 'Bruker SHELXTL'
_computing_publication_material 'Bruker SHELXTL'
_computing_structure_refinement 'SHELXL-2014/7 (Sheldrick, 2014)'
_computing_structure_solution 'SHELXS-97 (Sheldrick, 2008)'
_diffrn_ambient_temperature 100(2)
_diffrn_measured_fraction_theta_full 0.991
_diffrn_measured_fraction_theta_max 0.991
_diffrn_measurement_device_type 'Bruker APEX-II CCD'
_diffrn_measurement_method '\f and \w scans'
_diffrn_radiation_type MoK\a
_diffrn_radiation_wavelength 0.71073
_diffrn_reflns_av_R_equivalents 0.0242
_diffrn_reflns_av_unetI/netI 0.0209
_diffrn_reflns_Laue_measured_fraction_full 0.991
_diffrn_reflns_Laue_measured_fraction_max 0.991
_diffrn_reflns_limit_h_max 30
_diffrn_reflns_limit_h_min -26
_diffrn_reflns_limit_k_max 7
_diffrn_reflns_limit_k_min -7
_diffrn_reflns_limit_l_max 25
_diffrn_reflns_limit_l_min -24
_diffrn_reflns_number 11426
_diffrn_reflns_point_group_measured_fraction_full 0.991
_diffrn_reflns_point_group_measured_fraction_max 0.991
_diffrn_reflns_theta_full 24.994
_diffrn_reflns_theta_max 24.994
_diffrn_reflns_theta_min 3.680
_diffrn_source 'fine-focus sealed tube'
_exptl_absorpt_coefficient_mu 0.384
_exptl_absorpt_correction_T_max 0.9553
_exptl_absorpt_correction_T_min 0.8460
_exptl_absorpt_correction_type multi-scan
_exptl_absorpt_process_details BRUKER(SADABS,2006)
_exptl_crystal_colour YELLOW
_exptl_crystal_density_diffrn 1.595
_exptl_crystal_density_method 'not measured'
_exptl_crystal_description 'RECTANGULAR PLATE'
_exptl_crystal_F_000 1688
_exptl_crystal_size_max 0.450
_exptl_crystal_size_mid 0.240
_exptl_crystal_size_min 0.120
_refine_diff_density_max 0.306
_refine_diff_density_min -0.420
_refine_diff_density_rms 0.052
_refine_ls_extinction_method none
_refine_ls_goodness_of_fit_ref 1.159
_refine_ls_hydrogen_treatment mixed
_refine_ls_matrix_type full
_refine_ls_number_parameters 260
_refine_ls_number_reflns 2972
_refine_ls_number_restraints 1
_refine_ls_restrained_S_all 1.159
_refine_ls_R_factor_all 0.0382
_refine_ls_R_factor_gt 0.0339
_refine_ls_shift/su_max 0.000
_refine_ls_shift/su_mean 0.000
_refine_ls_structure_factor_coef Fsqd
_refine_ls_weighting_details 'w=1/[\s^2^(Fo^2^)+(0.0246P)^2^+6.7033P] where P=(Fo^2^+2Fc^2^)/3'
_refine_ls_weighting_scheme calc
_refine_ls_wR_factor_gt 0.0746
_refine_ls_wR_factor_ref 0.0763
_reflns_Friedel_coverage 0.000
_reflns_number_gt 2708
_reflns_number_total 2972
_reflns_threshold_expression 'I > 2\s(I)'
_cod_data_source_file cg5b01240_si_002.cif
_cod_data_source_block 1I_FS_4BP_YELLOW
_cod_depositor_comments
;
The following automatic conversions were performed:

data item '_exptl_absorpt_correction_type' value 'MULTI-SCAN' was
changed to 'multi-scan' in accordance with the
/home/saulius/struct/COD-crude-data/automatic-downloads/DataCite-retrospective/ACS/depositions/lib/dictionaries/cif_core.dic
dictionary named 'cif_core.dic' version 2.4.2 last updated on
2011-04-26.

Automatic conversion script
Id: cif_fix_values 6909 2019-04-08 15:41:33Z antanas 
;
_cod_original_cell_volume 3404.8(12)
_cod_original_sg_symbol_H-M 'C 2/c'
_cod_database_code 4516509
_shelx_shelxl_version_number 2014/7
_shelx_space_group_comment
;
The symmetry employed for this shelxl refinement is uniquely defined
by the following loop, which should always be used as a source of
symmetry information in preference to the above space-group names.
They are only intended as comments.
;
_shelx_estimated_absorpt_t_min 0.846
_shelx_estimated_absorpt_t_max 0.955

loop_
_space_group_symop_operation_xyz
'x, y, z'
'-x, y, -z+1/2'
'x+1/2, y+1/2, z'
'-x+1/2, y+1/2, -z+1/2'
'-x, -y, -z'
'x, -y, z-1/2'
'-x+1/2, -y+1/2, -z'
'x+1/2, -y+1/2, z-1/2'

loop_
_atom_site_label
_atom_site_type_symbol
_atom_site_fract_x
_atom_site_fract_y
_atom_site_fract_z
_atom_site_U_iso_or_equiv
_atom_site_adp_type
_atom_site_occupancy
_atom_site_site_symmetry_order
_atom_site_calc_flag
_atom_site_refinement_flags_posn
_atom_site_refinement_flags_adp
Cl1 Cl 0.06609(2) 0.92485(7) 0.22166(2) 0.01530(13) Uani 1 1 d . .
S1 S 0.16283(2) 0.66512(8) 0.18832(2) 0.01410(13) Uani 1 1 d . .
O1 O 0.18220(6) 0.0423(2) 0.34350(7) 0.0148(3) Uani 1 1 d D .
O2 O 0.12544(6) 0.0581(2) 0.40446(7) 0.0180(3) Uani 1 1 d . .
O3 O 0.07900(6) 0.5663(2) 0.51125(7) 0.0207(3) Uani 1 1 d . .
O4 O 0.12279(6) 0.7128(2) 0.12726(7) 0.0217(3) Uani 1 1 d . .
O5 O 0.20255(6) 0.5135(2) 0.18756(7) 0.0231(4) Uani 1 1 d . .
N1 N 0.05381(7) 0.3581(3) 0.38112(9) 0.0159(4) Uani 1 1 d . .
N2 N 0.19492(10) 0.8764(3) 0.21491(10) 0.0250(5) Uani 1 1 d . .
N3 N 0.21195(7) 0.7128(2) 0.41053(8) 0.0122(3) Uani 1 1 d . .
C1 C 0.07960(8) 0.4335(3) 0.33912(9) 0.0122(4) Uani 1 1 d . .
C2 C 0.06445(8) 0.6228(3) 0.30627(9) 0.0131(4) Uani 1 1 d . .
H2 H 0.0371 0.7028 0.3159 0.016 Uiso 1 1 calc R U
C3 C 0.08866(8) 0.6927(3) 0.26074(9) 0.0126(4) Uani 1 1 d . .
C4 C 0.13041(8) 0.5835(3) 0.24652(9) 0.0121(4) Uani 1 1 d . .
C5 C 0.14703(8) 0.4021(3) 0.28091(9) 0.0119(4) Uani 1 1 d . .
H5 H 0.1761 0.3283 0.2730 0.014 Uiso 1 1 calc R U
C6 C 0.12293(8) 0.3246(3) 0.32626(9) 0.0122(4) Uani 1 1 d . .
C7 C 0.14344(8) 0.1296(3) 0.36149(9) 0.0127(4) Uani 1 1 d . .
C8 C 0.01542(8) 0.4713(3) 0.40578(10) 0.0166(4) Uani 1 1 d . .
H8B H -0.0036 0.3741 0.4271 0.020 Uiso 1 1 calc R U
H8A H -0.0118 0.5351 0.3676 0.020 Uiso 1 1 calc R U
C9 C 0.04084(8) 0.6341(3) 0.45467(10) 0.0157(4) Uani 1 1 d . .
C10 C 0.03545(9) 0.8384(3) 0.45693(10) 0.0193(5) Uani 1 1 d . .
H10 H 0.0117 0.9221 0.4240 0.023 Uiso 1 1 calc R U
C11 C 0.07232(9) 0.9056(4) 0.51836(11) 0.0232(5) Uani 1 1 d . .
H11 H 0.0780 1.0423 0.5344 0.028 Uiso 1 1 calc R U
C12 C 0.09722(9) 0.7369(4) 0.54866(10) 0.0227(5) Uani 1 1 d . .
H12 H 0.1241 0.7360 0.5907 0.027 Uiso 1 1 calc R U
C13 C 0.25380(8) 0.6029(3) 0.40481(10) 0.0161(4) Uani 1 1 d . .
H13 H 0.2732 0.6515 0.3761 0.019 Uiso 1 1 calc R U
C14 C 0.26999(8) 0.4223(3) 0.43875(10) 0.0161(4) Uani 1 1 d . .
H14 H 0.3000 0.3489 0.4333 0.019 Uiso 1 1 calc R U
C15 C 0.24211(8) 0.3475(3) 0.48132(9) 0.0123(4) Uani 1 1 d . .
C16 C 0.19852(8) 0.4634(3) 0.48662(9) 0.0142(4) Uani 1 1 d . .
H16 H 0.1782 0.4185 0.5148 0.017 Uiso 1 1 calc R U
C17 C 0.18486(8) 0.6432(3) 0.45104(9) 0.0143(4) Uani 1 1 d . .
H17 H 0.1551 0.7203 0.4555 0.017 Uiso 1 1 calc R U
H1N H 0.0666(10) 0.251(4) 0.4006(11) 0.018(6) Uiso 1 1 d . .
H2N H 0.1721(13) 0.966(5) 0.2241(14) 0.048(9) Uiso 1 1 d . .
H3N H 0.2206(15) 0.850(5) 0.2453(18) 0.060(11) Uiso 1 1 d . .
H1O H 0.1939(14) -0.085(4) 0.3705(15) 0.074(11) Uiso 1 1 d D .

loop_
_atom_site_aniso_label
_atom_site_aniso_U_11
_atom_site_aniso_U_22
_atom_site_aniso_U_33
_atom_site_aniso_U_23
_atom_site_aniso_U_13
_atom_site_aniso_U_12
Cl1 0.0155(3) 0.0122(2) 0.0168(2) 0.00354(19) 0.00262(19) 0.00126(19)
S1 0.0177(3) 0.0159(3) 0.0103(2) 0.00112(19) 0.00672(19) -0.0009(2)
O1 0.0159(8) 0.0141(7) 0.0162(7) 0.0023(6) 0.0075(6) 0.0042(6)
O2 0.0230(8) 0.0152(7) 0.0206(7) 0.0067(6) 0.0136(6) 0.0042(6)
O3 0.0193(8) 0.0266(8) 0.0171(7) 0.0033(6) 0.0067(6) 0.0048(7)
O4 0.0274(9) 0.0246(8) 0.0117(7) 0.0042(6) 0.0040(6) 0.0009(7)
O5 0.0250(9) 0.0282(9) 0.0217(8) 0.0071(7) 0.0158(7) 0.0077(7)
N1 0.0190(10) 0.0127(9) 0.0199(9) 0.0043(7) 0.0120(7) 0.0039(8)
N2 0.0291(12) 0.0270(11) 0.0240(11) -0.0056(9) 0.0159(10) -0.0112(10)
N3 0.0131(9) 0.0111(8) 0.0117(8) -0.0023(6) 0.0026(6) -0.0008(7)
C1 0.0125(10) 0.0129(10) 0.0109(9) -0.0021(8) 0.0029(7) -0.0017(8)
C2 0.0115(10) 0.0126(10) 0.0149(9) -0.0033(8) 0.0038(8) -0.0002(8)
C3 0.0119(10) 0.0110(10) 0.0119(9) -0.0003(8) -0.0010(8) -0.0009(8)
C4 0.0119(10) 0.0145(10) 0.0101(9) -0.0004(8) 0.0037(7) -0.0020(8)
C5 0.0123(10) 0.0114(10) 0.0119(9) -0.0025(8) 0.0036(8) 0.0001(8)
C6 0.0129(10) 0.0120(10) 0.0107(9) -0.0021(8) 0.0023(7) -0.0022(8)
C7 0.0123(10) 0.0122(10) 0.0134(9) -0.0017(8) 0.0035(8) -0.0019(8)
C8 0.0143(11) 0.0187(11) 0.0206(10) 0.0010(8) 0.0108(8) 0.0013(9)
C9 0.0126(10) 0.0227(11) 0.0147(10) 0.0035(8) 0.0086(8) 0.0025(9)
C10 0.0199(11) 0.0205(11) 0.0189(10) 0.0024(9) 0.0079(9) 0.0013(9)
C11 0.0245(12) 0.0261(12) 0.0226(11) -0.0064(9) 0.0125(9) -0.0065(10)
C12 0.0161(11) 0.0362(13) 0.0169(10) -0.0027(10) 0.0067(9) -0.0025(10)
C13 0.0180(11) 0.0156(10) 0.0172(10) 0.0028(8) 0.0092(8) 0.0016(9)
C14 0.0171(11) 0.0168(10) 0.0164(10) 0.0001(8) 0.0082(8) 0.0042(9)
C15 0.0133(10) 0.0115(10) 0.0106(9) -0.0041(8) 0.0015(7) -0.0007(8)
C16 0.0149(10) 0.0145(10) 0.0149(9) -0.0004(8) 0.0072(8) 0.0008(8)
C17 0.0140(10) 0.0136(10) 0.0158(10) -0.0003(8) 0.0051(8) 0.0022(8)

loop_
_atom_type_symbol
_atom_type_description
_atom_type_scat_dispersion_real
_atom_type_scat_dispersion_imag
_atom_type_scat_source
C C 0.0033 0.0016 'International Tables Vol C Tables 4.2.6.8 and 6.1.1.4'
H H 0.0000 0.0000 'International Tables Vol C Tables 4.2.6.8 and 6.1.1.4'
N N 0.0061 0.0033 'International Tables Vol C Tables 4.2.6.8 and 6.1.1.4'
O O 0.0106 0.0060 'International Tables Vol C Tables 4.2.6.8 and 6.1.1.4'
S S 0.1246 0.1234 'International Tables Vol C Tables 4.2.6.8 and 6.1.1.4'
Cl Cl 0.1484 0.1585 'International Tables Vol C Tables 4.2.6.8 and 6.1.1.4'

loop_
_geom_angle_atom_site_label_1
_geom_angle_atom_site_label_2
_geom_angle_atom_site_label_3
_geom_angle
_geom_angle_site_symmetry_1
_geom_angle_site_symmetry_3
O4 S1 O5 118.35(9) . .
O4 S1 N2 106.69(11) . .
O5 S1 N2 107.04(12) . .
O4 S1 C4 108.70(9) . .
O5 S1 C4 107.09(9) . .
N2 S1 C4 108.67(10) . .
C7 O1 H1O 109(2) . .
O2 O2 C7 0(10) 1 .
C12 O3 C9 105.89(17) . .
C1 N1 C8 125.05(18) . .
C1 N1 H1N 115.3(16) . .
C8 N1 H1N 118.0(16) . .
S1 N2 H2N 109(2) . .
S1 N2 H3N 109(3) . .
H2N N2 H3N 115(3) . .
C17 N3 C13 118.18(17) . .
N1 C1 C2 121.24(18) . .
N1 C1 C6 121.11(18) . .
C2 C1 C6 117.65(17) . .
C3 C2 C1 120.90(18) . .
C3 C2 H2 119.6 . .
C1 C2 H2 119.6 . .
C2 C3 C4 121.68(18) . .
C2 C3 Cl1 117.34(15) . .
C4 C3 Cl1 120.97(15) . .
C5 C4 C3 117.54(17) . .
C5 C4 S1 118.76(15) . .
C3 C4 S1 123.69(15) . .
C6 C5 C4 122.47(18) . .
C6 C5 H5 118.8 . .
C4 C5 H5 118.8 . .
C5 C6 C1 119.65(18) . .
C5 C6 C7 119.15(17) . .
C1 C6 C7 121.19(17) . .
O2 C7 O2 0.00(17) 1 .
O2 C7 O1 122.92(18) 1 .
O2 C7 O1 122.92(18) . .
O2 C7 C6 122.22(18) 1 .
O2 C7 C6 122.22(18) . .
O1 C7 C6 114.86(16) . .
N1 C8 C9 113.49(17) . .
N1 C8 H8B 108.9 . .
C9 C8 H8B 108.9 . .
N1 C8 H8A 108.9 . .
C9 C8 H8A 108.9 . .
H8B C8 H8A 107.7 . .
C10 C9 O3 110.14(19) . .
C10 C9 C8 134.7(2) . .
O3 C9 C8 115.18(18) . .
C9 C10 C11 106.7(2) . .
C9 C10 H10 126.6 . .
C11 C10 H10 126.6 . .
C12 C11 C10 106.1(2) . .
C12 C11 H11 127.0 . .
C10 C11 H11 127.0 . .
C11 C12 O3 111.18(19) . .
C11 C12 H12 124.4 . .
O3 C12 H12 124.4 . .
N3 C13 C14 122.89(19) . .
N3 C13 H13 118.6 . .
C14 C13 H13 118.6 . .
C13 C14 C15 119.64(19) . .
C13 C14 H14 120.2 . .
C15 C14 H14 120.2 . .
C16 C15 C14 116.81(18) . .
C16 C15 C15 121.6(2) . 7_556
C14 C15 C15 121.6(2) . 7_556
C17 C16 C15 120.09(18) . .
C17 C16 H16 120.0 . .
C15 C16 H16 120.0 . .
N3 C17 C16 122.40(18) . .
N3 C17 H17 118.8 . .
C16 C17 H17 118.8 . .

loop_
_geom_bond_atom_site_label_1
_geom_bond_atom_site_label_2
_geom_bond_distance
_geom_bond_site_symmetry_2
Cl1 C3 1.740(2) .
S1 O4 1.4252(15) .
S1 O5 1.4334(16) .
S1 N2 1.622(2) .
S1 C4 1.7633(19) .
O1 C7 1.307(2) .
O1 H1O 1.002(18) .
O2 O2 0.000(3) 1
O2 C7 1.228(2) .
O3 C12 1.364(3) .
O3 C9 1.375(2) .
N1 C1 1.351(3) .
N1 C8 1.456(3) .
N1 H1N 0.83(2) .
N2 H2N 0.89(3) .
N2 H3N 0.79(4) .
N3 C17 1.337(3) .
N3 C13 1.337(3) .
C1 C2 1.413(3) .
C1 C6 1.424(3) .
C2 C3 1.372(3) .
C2 H2 0.9500 .
C3 C4 1.403(3) .
C4 C5 1.387(3) .
C5 C6 1.384(3) .
C5 H5 0.9500 .
C6 C7 1.488(3) .
C7 O2 1.228(2) 1
C8 C9 1.489(3) .
C8 H8B 0.9900 .
C8 H8A 0.9900 .
C9 C10 1.343(3) .
C10 C11 1.429(3) .
C10 H10 0.9500 .
C11 C12 1.338(3) .
C11 H11 0.9500 .
C12 H12 0.9500 .
C13 C14 1.377(3) .
C13 H13 0.9500 .
C14 C15 1.397(3) .
C14 H14 0.9500 .
C15 C16 1.394(3) .
C15 C15 1.488(4) 7_556
C16 C17 1.380(3) .
C16 H16 0.9500 .
C17 H17 0.9500 .

loop_
_geom_hbond_atom_site_label_D
_geom_hbond_atom_site_label_H
_geom_hbond_atom_site_label_A
_geom_hbond_distance_DH
_geom_hbond_distance_HA
_geom_hbond_distance_DA
_geom_hbond_angle_DHA
_geom_hbond_site_symmetry_A
N2 H3N O5 0.79(4) 2.33(4) 2.974(3) 139(3) 4
N2 H2N O1 0.89(3) 2.50(3) 3.023(2) 118(2) 1_565
O1 H1O N3 1.002(18) 1.560(19) 2.561(2) 178(3) 1_545
C17 H17 O2 0.95 2.47 3.126(2) 125.9 1_565
N2 H2N O1 0.89(3) 2.50(3) 3.023(2) 118(2) 1_565
C11 H11 O4 0.95 2.52 3.373(3) 149.0 6_576
C2 H2 Cl1 0.95 2.94 3.813(2) 153.2 2
N1 H1N O2 0.83(2) 1.96(2) 2.644(2) 139(2) 1

loop_
_geom_torsion_atom_site_label_1
_geom_torsion_atom_site_label_2
_geom_torsion_atom_site_label_3
_geom_torsion_atom_site_label_4
_geom_torsion
_geom_torsion_site_symmetry_1
_geom_torsion_site_symmetry_4
C8 N1 C1 C2 -10.7(3) . .
C8 N1 C1 C6 169.45(18) . .
N1 C1 C2 C3 -176.12(18) . .
C6 C1 C2 C3 3.7(3) . .
C1 C2 C3 C4 -2.1(3) . .
C1 C2 C3 Cl1 178.60(14) . .
C2 C3 C4 C5 -0.8(3) . .
Cl1 C3 C4 C5 178.46(14) . .
C2 C3 C4 S1 179.75(15) . .
Cl1 C3 C4 S1 -1.0(2) . .
O4 S1 C4 C5 129.84(16) . .
O5 S1 C4 C5 0.90(18) . .
N2 S1 C4 C5 -114.41(18) . .
O4 S1 C4 C3 -50.70(19) . .
O5 S1 C4 C3 -179.64(16) . .
N2 S1 C4 C3 65.1(2) . .
C3 C4 C5 C6 2.1(3) . .
S1 C4 C5 C6 -178.44(15) . .
C4 C5 C6 C1 -0.4(3) . .
C4 C5 C6 C7 -179.54(17) . .
N1 C1 C6 C5 177.38(18) . .
C2 C1 C6 C5 -2.4(3) . .
N1 C1 C6 C7 -3.5(3) . .
C2 C1 C6 C7 176.66(17) . .
O2 O2 C7 O1 0.0(3) 1 .
O2 O2 C7 C6 0.0(3) 1 .
C5 C6 C7 O2 176.55(18) . 1
C1 C6 C7 O2 -2.6(3) . 1
C5 C6 C7 O2 176.55(18) . .
C1 C6 C7 O2 -2.6(3) . .
C5 C6 C7 O1 -2.9(3) . .
C1 C6 C7 O1 177.99(17) . .
C1 N1 C8 C9 -71.3(3) . .
C12 O3 C9 C10 -0.2(2) . .
C12 O3 C9 C8 179.67(16) . .
N1 C8 C9 C10 120.0(3) . .
N1 C8 C9 O3 -59.8(2) . .
O3 C9 C10 C11 0.2(2) . .
C8 C9 C10 C11 -179.7(2) . .
C9 C10 C11 C12 0.0(2) . .
C10 C11 C12 O3 -0.1(2) . .
C9 O3 C12 C11 0.2(2) . .
C17 N3 C13 C14 0.0(3) . .
N3 C13 C14 C15 0.0(3) . .
C13 C14 C15 C16 0.2(3) . .
C13 C14 C15 C15 179.6(2) . 7_556
C14 C15 C16 C17 -0.3(3) . .
C15 C15 C16 C17 -179.7(2) 7_556 .
C13 N3 C17 C16 -0.1(3) . .
C15 C16 C17 N3 0.3(3) . .
